data_7157311
loop_
_publ_author_name
'Kavala, Veerababurao'
'Wang, Chen-Yu'
'Wang, Cheng-Chuan'
'Patil, Prakash Bhimrao'
'Fang, ChiaChi'
'Kuo, Chun-Wei'
'Yao, Ching-Fa'

_publ_section_title
;
 Copper-catalysed synthesis of 3-hydroxyisoindolin-1-ones from
 benzylcyanide 2-iodobenzamides.
;
_journal_issue 5
_journal_name_full 'Organic &amp; biomolecular chemistry'
_journal_page_first 988
_journal_page_last 998
_journal_paper_doi 10.1039/c9ob02329a
_journal_volume 18
_journal_year 2020
_chemical_formula_moiety 'C20 H13 Br Cl N O2'
_chemical_formula_sum 'C20 H13 Br Cl N O2'
_chemical_formula_weight 414.67
_space_group_IT_number 15
_space_group_name_Hall '-C 2yc'
_space_group_name_H-M_alt 'C 1 2/c 1'
_symmetry_cell_setting monoclinic
_symmetry_space_group_name_H-M 'C 1 2/c 1'
_atom_sites_solution_hydrogens geom
_atom_sites_solution_primary direct
_atom_sites_solution_secondary difmap
_audit_creation_method SHELXL-97
_audit_update_record
;
2019-08-02 deposited with the CCDC.	2020-01-06 downloaded from the CCDC.
;
_cell_angle_alpha 90.00
_cell_angle_beta 114.978(4)
_cell_angle_gamma 90.00
_cell_formula_units_Z 8
_cell_length_a 25.659(3)
_cell_length_b 8.0570(7)
_cell_length_c 18.4834(17)
_cell_measurement_reflns_used 2660
_cell_measurement_temperature 200(2)
_cell_measurement_theta_max 23.87
_cell_measurement_theta_min 2.78
_cell_volume 3463.8(6)
_computing_molecular_graphics 'Ortep-3 for Windows (Farrugia, 1997)'
_computing_publication_material 'WinGX publication routines (Farrugia, 1999)'
_computing_structure_refinement 'SHELXL-97 (Sheldrick, 1997)'
_computing_structure_solution 'SHELXS-86 (Sheldrick, 1986)'
_diffrn_ambient_temperature 200(2)
_diffrn_measured_fraction_theta_full 0.991
_diffrn_measured_fraction_theta_max 0.991
_diffrn_measurement_device_type 'Bruker APEX2'
_diffrn_radiation_monochromator graphite
_diffrn_radiation_source 'fine-focus sealed tube'
_diffrn_radiation_type MoK\a
_diffrn_radiation_wavelength 0.71073
_diffrn_reflns_av_R_equivalents 0.0413
_diffrn_reflns_av_sigmaI/netI 0.0545
_diffrn_reflns_limit_h_max 24
_diffrn_reflns_limit_h_min -30
_diffrn_reflns_limit_k_max 7
_diffrn_reflns_limit_k_min -9
_diffrn_reflns_limit_l_max 21
_diffrn_reflns_limit_l_min -22
_diffrn_reflns_number 9036
_diffrn_reflns_theta_full 25.11
_diffrn_reflns_theta_max 25.11
_diffrn_reflns_theta_min 2.32
_exptl_absorpt_coefficient_mu 2.541
_exptl_absorpt_correction_T_max 0.7018
_exptl_absorpt_correction_T_min 0.4150
_exptl_absorpt_correction_type multi-scan
_exptl_crystal_colour colorless
_exptl_crystal_density_diffrn 1.590
_exptl_crystal_density_method 'not measured'
_exptl_crystal_description prism
_exptl_crystal_F_000 1664
_exptl_crystal_size_max 0.42
_exptl_crystal_size_mid 0.36
_exptl_crystal_size_min 0.15
_refine_diff_density_max 0.320
_refine_diff_density_min -0.686
_refine_diff_density_rms 0.096
_refine_ls_extinction_method none
_refine_ls_goodness_of_fit_ref 1.052
_refine_ls_hydrogen_treatment constr
_refine_ls_matrix_type full
_refine_ls_number_parameters 226
_refine_ls_number_reflns 3052
_refine_ls_number_restraints 0
_refine_ls_restrained_S_all 1.052
_refine_ls_R_factor_all 0.0650
_refine_ls_R_factor_gt 0.0409
_refine_ls_shift/su_max 0.001
_refine_ls_shift/su_mean 0.000
_refine_ls_structure_factor_coef Fsqd
_refine_ls_weighting_details 'calc w=1/[\s^2^(Fo^2^)+(0.0482P)^2^+0.0000P] where P=(Fo^2^+2Fc^2^)/3'
_refine_ls_weighting_scheme calc
_refine_ls_wR_factor_gt 0.0874
_refine_ls_wR_factor_ref 0.0965
_reflns_number_gt 2289
_reflns_number_total 3052
_reflns_threshold_expression >2sigma(I)
_cod_data_source_file c9ob02329a2.cif
_cod_data_source_block a15070
_cod_depositor_comments 'Adding full bibliography for 7157310--7157312.cif.'
_cod_original_cell_volume 3463.7(6)
_cod_original_sg_symbol_H-M 'C 2/c'
_cod_database_code 7157311

loop_
_symmetry_equiv_pos_as_xyz
'x, y, z'
'-x, y, -z+1/2'
'x+1/2, y+1/2, z'
'-x+1/2, y+1/2, -z+1/2'
'-x, -y, -z'
'x, -y, z-1/2'
'-x+1/2, -y+1/2, -z'
'x+1/2, -y+1/2, z-1/2'

loop_
_atom_site_label
_atom_site_type_symbol
_atom_site_fract_x
_atom_site_fract_y
_atom_site_fract_z
_atom_site_U_iso_or_equiv
_atom_site_adp_type
_atom_site_occupancy
_atom_site_symmetry_multiplicity
_atom_site_calc_flag
_atom_site_refinement_flags
Br1 Br 0.056703(17) 0.37676(4) 0.97523(2) 0.04404(16) Uani 1 1 d .
C1 C 0.03781(15) 0.1637(4) 0.92542(18) 0.0287(8) Uani 1 1 d .
C2 C -0.01762(16) 0.1081(4) 0.9083(2) 0.0409(9) Uani 1 1 d .
H2 H -0.0430 0.1742 0.9215 0.049 Uiso 1 1 calc R
C3 C -0.03518(17) -0.0437(5) 0.8719(2) 0.0521(11) Uani 1 1 d .
H3 H -0.0728 -0.0831 0.8604 0.063 Uiso 1 1 calc R
C4 C 0.00144(18) -0.1383(5) 0.8523(2) 0.0503(11) Uani 1 1 d .
H4 H -0.0108 -0.2427 0.8268 0.060 Uiso 1 1 calc R
C5 C 0.05600(16) -0.0814(4) 0.8695(2) 0.0383(9) Uani 1 1 d .
H5 H 0.0808 -0.1483 0.8554 0.046 Uiso 1 1 calc R
C6 C 0.07629(14) 0.0702(4) 0.90691(18) 0.0244(7) Uani 1 1 d .
C7 C 0.13714(14) 0.1259(3) 0.92372(17) 0.0210(7) Uani 1 1 d .
C8 C 0.17831(13) 0.0544(4) 1.07312(17) 0.0206(7) Uani 1 1 d .
C9 C 0.17160(15) -0.1156(3) 1.0590(2) 0.0297(8) Uani 1 1 d .
H9 H 0.1622 -0.1578 1.0070 0.036 Uiso 1 1 calc R
C10 C 0.17859(15) -0.2231(4) 1.1207(2) 0.0350(9) Uani 1 1 d .
H10 H 0.1736 -0.3390 1.1106 0.042 Uiso 1 1 calc R
C11 C 0.19264(15) -0.1645(4) 1.1969(2) 0.0353(9) Uani 1 1 d .
H11 H 0.1981 -0.2392 1.2392 0.042 Uiso 1 1 calc R
C12 C 0.19860(15) 0.0047(4) 1.2105(2) 0.0358(9) Uani 1 1 d .
H12 H 0.2079 0.0459 1.2626 0.043 Uiso 1 1 calc R
C13 C 0.19122(14) 0.1152(4) 1.14949(19) 0.0276(8) Uani 1 1 d .
H13 H 0.1949 0.2312 1.1596 0.033 Uiso 1 1 calc R
C14 C 0.19795(13) 0.3206(4) 1.02002(18) 0.0212(7) Uani 1 1 d .
C15 C 0.17713(14) 0.3968(3) 0.93965(18) 0.0224(7) Uani 1 1 d .
C16 C 0.18957(15) 0.5503(4) 0.9184(2) 0.0286(8) Uani 1 1 d .
H16 H 0.2144 0.6252 0.9575 0.034 Uiso 1 1 calc R
C17 C 0.16478(17) 0.5924(4) 0.8383(2) 0.0349(9) Uani 1 1 d .
H17 H 0.1725 0.6973 0.8215 0.042 Uiso 1 1 calc R
C18 C 0.12850(15) 0.4802(4) 0.78256(19) 0.0278(8) Uani 1 1 d .
C19 C 0.11522(14) 0.3258(4) 0.80404(18) 0.0260(8) Uani 1 1 d .
H19 H 0.0901 0.2507 0.7655 0.031 Uiso 1 1 calc R
C20 C 0.14043(13) 0.2878(3) 0.88393(18) 0.0213(7) Uani 1 1 d .
Cl1 Cl 0.09979(5) 0.53407(11) 0.68206(5) 0.0444(3) Uani 1 1 d .
N1 N 0.17226(11) 0.1668(3) 1.00989(14) 0.0199(6) Uani 1 1 d .
O1 O 0.16340(9) -0.0023(2) 0.89897(12) 0.0247(5) Uani 1 1 d .
H1' H 0.1985 0.0349 0.9040 0.030 Uiso 1 1 d R
O2 O 0.23175(10) 0.3812(2) 1.08357(13) 0.0277(5) Uani 1 1 d .

loop_
_atom_site_aniso_label
_atom_site_aniso_U_11
_atom_site_aniso_U_22
_atom_site_aniso_U_33
_atom_site_aniso_U_23
_atom_site_aniso_U_13
_atom_site_aniso_U_12
Br1 0.0375(3) 0.0468(3) 0.0520(3) -0.01404(19) 0.0230(2) 0.00626(18)
C1 0.0238(19) 0.0394(19) 0.0226(18) 0.0019(15) 0.0095(16) -0.0031(16)
C2 0.023(2) 0.062(3) 0.038(2) 0.0093(19) 0.0132(19) 0.004(2)
C3 0.027(2) 0.066(3) 0.057(3) 0.006(2) 0.011(2) -0.020(2)
C4 0.036(2) 0.050(2) 0.058(3) -0.011(2) 0.014(2) -0.023(2)
C5 0.035(2) 0.037(2) 0.044(2) -0.0076(17) 0.017(2) -0.0090(17)
C6 0.024(2) 0.0294(17) 0.0197(17) -0.0011(14) 0.0097(15) -0.0051(15)
C7 0.0215(18) 0.0218(16) 0.0171(16) -0.0035(13) 0.0056(15) -0.0016(14)
C8 0.0165(18) 0.0239(16) 0.0201(17) 0.0016(14) 0.0066(15) -0.0003(14)
C9 0.034(2) 0.0272(18) 0.0301(19) -0.0020(15) 0.0156(17) -0.0026(15)
C10 0.039(2) 0.0246(18) 0.048(2) 0.0069(17) 0.025(2) -0.0014(16)
C11 0.029(2) 0.043(2) 0.033(2) 0.0173(18) 0.0122(17) 0.0040(18)
C12 0.035(2) 0.049(2) 0.0237(19) 0.0008(17) 0.0128(18) -0.0046(18)
C13 0.027(2) 0.0327(18) 0.0227(18) -0.0007(15) 0.0096(16) -0.0009(15)
C14 0.0200(18) 0.0214(15) 0.0260(18) -0.0054(14) 0.0135(16) 0.0009(14)
C15 0.0239(19) 0.0214(16) 0.0250(18) -0.0005(14) 0.0133(16) 0.0025(14)
C16 0.038(2) 0.0196(16) 0.035(2) -0.0043(15) 0.0221(18) -0.0016(15)
C17 0.046(2) 0.0206(17) 0.050(2) 0.0029(17) 0.032(2) 0.0023(16)
C18 0.032(2) 0.0288(18) 0.0263(18) 0.0068(15) 0.0152(16) 0.0090(16)
C19 0.027(2) 0.0256(17) 0.0267(18) -0.0055(15) 0.0122(16) 0.0009(15)
C20 0.0209(18) 0.0215(16) 0.0242(17) -0.0030(14) 0.0122(15) 0.0008(14)
Cl1 0.0592(7) 0.0417(5) 0.0345(5) 0.0159(4) 0.0220(5) 0.0190(5)
N1 0.0205(15) 0.0184(12) 0.0215(14) -0.0027(11) 0.0094(12) -0.0023(11)
O1 0.0252(13) 0.0210(11) 0.0315(13) -0.0098(9) 0.0156(11) -0.0055(10)
O2 0.0276(14) 0.0306(12) 0.0248(13) -0.0097(10) 0.0111(11) -0.0083(10)

loop_
_atom_type_symbol
_atom_type_description
_atom_type_scat_dispersion_real
_atom_type_scat_dispersion_imag
_atom_type_scat_source
C C 0.0033 0.0016 'International Tables Vol C Tables 4.2.6.8 and 6.1.1.4'
H H 0.0000 0.0000 'International Tables Vol C Tables 4.2.6.8 and 6.1.1.4'
N N 0.0061 0.0033 'International Tables Vol C Tables 4.2.6.8 and 6.1.1.4'
O O 0.0106 0.0060 'International Tables Vol C Tables 4.2.6.8 and 6.1.1.4'
Cl Cl 0.1484 0.1585 'International Tables Vol C Tables 4.2.6.8 and 6.1.1.4'
Br Br -0.2901 2.4595 'International Tables Vol C Tables 4.2.6.8 and 6.1.1.4'

loop_
_geom_angle_atom_site_label_1
_geom_angle_atom_site_label_2
_geom_angle_atom_site_label_3
_geom_angle
C6 C1 C2 122.0(3)
C6 C1 Br1 122.8(2)
C2 C1 Br1 115.2(3)
C3 C2 C1 119.3(4)
C3 C2 H2 120.4
C1 C2 H2 120.4
C4 C3 C2 120.2(4)
C4 C3 H3 119.9
C2 C3 H3 119.9
C3 C4 C5 119.8(4)
C3 C4 H4 120.1
C5 C4 H4 120.1
C4 C5 C6 122.5(4)
C4 C5 H5 118.7
C6 C5 H5 118.7
C5 C6 C1 116.2(3)
C5 C6 C7 119.7(3)
C1 C6 C7 124.1(3)
O1 C7 N1 110.5(2)
O1 C7 C20 109.9(2)
N1 C7 C20 101.2(2)
O1 C7 C6 107.9(2)
N1 C7 C6 112.7(2)
C20 C7 C6 114.6(3)
C9 C8 C13 119.5(3)
C9 C8 N1 120.4(3)
C13 C8 N1 120.0(3)
C10 C9 C8 119.9(3)
C10 C9 H9 120.0
C8 C9 H9 120.0
C11 C10 C9 120.9(3)
C11 C10 H10 119.5
C9 C10 H10 119.5
C10 C11 C12 119.0(3)
C10 C11 H11 120.5
C12 C11 H11 120.5
C11 C12 C13 121.3(3)
C11 C12 H12 119.4
C13 C12 H12 119.4
C12 C13 C8 119.3(3)
C12 C13 H13 120.3
C8 C13 H13 120.3
O2 C14 N1 126.2(3)
O2 C14 C15 127.1(3)
N1 C14 C15 106.7(3)
C16 C15 C20 121.8(3)
C16 C15 C14 129.0(3)
C20 C15 C14 109.1(2)
C15 C16 C17 117.9(3)
C15 C16 H16 121.0
C17 C16 H16 121.0
C16 C17 C18 119.6(3)
C16 C17 H17 120.2
C18 C17 H17 120.2
C17 C18 C19 122.5(3)
C17 C18 Cl1 118.5(2)
C19 C18 Cl1 118.9(2)
C20 C19 C18 116.5(3)
C20 C19 H19 121.8
C18 C19 H19 121.8
C19 C20 C15 121.6(3)
C19 C20 C7 128.0(3)
C15 C20 C7 110.3(3)
C14 N1 C8 125.1(3)
C14 N1 C7 112.4(2)
C8 N1 C7 122.5(2)
C7 O1 H1' 108.2

loop_
_geom_bond_atom_site_label_1
_geom_bond_atom_site_label_2
_geom_bond_distance
Br1 C1 1.911(3)
C1 C6 1.395(4)
C1 C2 1.394(5)
C2 C3 1.376(5)
C2 H2 0.9500
C3 C4 1.373(6)
C3 H3 0.9500
C4 C5 1.376(5)
C4 H4 0.9500
C5 C6 1.392(4)
C5 H5 0.9500
C6 C7 1.525(4)
C7 O1 1.410(3)
C7 N1 1.498(4)
C7 C20 1.517(4)
C8 C9 1.392(4)
C8 C13 1.396(4)
C8 N1 1.434(4)
C9 C10 1.383(4)
C9 H9 0.9500
C10 C11 1.380(4)
C10 H10 0.9500
C11 C12 1.383(4)
C11 H11 0.9500
C12 C13 1.385(4)
C12 H12 0.9500
C13 H13 0.9500
C14 O2 1.229(4)
C14 N1 1.379(4)
C14 C15 1.483(4)
C15 C16 1.375(4)
C15 C20 1.378(4)
C16 C17 1.385(5)
C16 H16 0.9500
C17 C18 1.391(5)
C17 H17 0.9500
C18 C19 1.391(4)
C18 Cl1 1.740(3)
C19 C20 1.373(4)
C19 H19 0.9500
O1 H1' 0.9163
